data_8101567
loop_
_publ_author_name
'Reck, Guenter'
'Schneider, Matthias'
'Gloede, Joerg'
'Vollhardt, Dieter'

_publ_section_title
;
Crystal structure of 11,23-bis(diisopropylphosphono)-25,26,27,28-
tetramethoxycalix[4]arene, C~44~H~58~O~10~P~2~
;
_journal_issue 4
_journal_name_full 'Zeitschrift f\"ur Kristallographie - New Crystal Structures'
_journal_page_first 501
_journal_page_last 502
_journal_volume 214
_journal_year 1999
_chemical_formula_sum 'C44 H58 O10 P2'
_chemical_formula_weight 808.84
_space_group_IT_number 31
_symmetry_cell_setting orthorhombic
_symmetry_Int_Tables_number 31
_symmetry_space_group_name_Hall 'P 2ac -2'
_symmetry_space_group_name_H-M 'P m n 21'
_cell_angle_alpha 90.00
_cell_angle_beta 90.00
_cell_angle_gamma 90.00
_cell_formula_units_Z 2
_cell_length_a 23.7325(5)
_cell_length_b 7.9631(3)
_cell_length_c 12.3151(9)
_cell_measurement_temperature 293(2)
_cell_volume 2327.4(2)
_diffrn_ambient_temperature 293(2)
_exptl_crystal_density_diffrn 1.154
_refine_ls_R_factor_obs 0.0781
_refine_ls_wR_factor_obs 0.2375
_cod_database_code 8101567

loop_
_symmetry_equiv_pos_as_xyz
'x, y, z'
'-x+1/2, -y, z+1/2'
'x+1/2, -y, z+1/2'
'-x, y, z'

loop_
_atom_site_aniso_label
_atom_site_aniso_U_11
_atom_site_aniso_U_22
_atom_site_aniso_U_33
_atom_site_aniso_U_23
_atom_site_aniso_U_13
_atom_site_aniso_U_12
P1 0.0366(4) 0.0715(5) 0.1226(7) 0.0035(9) -0.0005(7) 0.0031(3)
O1 0.106(2) 0.167(3) 0.138(3) 0.072(3) 0.035(2) 0.063(2)
O2 0.0361(10) 0.0939(15) 0.109(3) 0.063(3) -0.023(2) -0.0100(10)
O3 0.0305(17) 0.032(2) 0.155(3) -0.031(2) 0.0070(17) -0.0223(14)
O4 0.0433(9) 0.0910(12) 0.0690(11) -0.009(2) -0.0042(16) 0.0180(9)
O5 0.0463(17) 0.0639(19) 0.064(2) -0.0060(15) 0.000 0.000
O6 0.066(2) 0.0601(19) 0.0526(19) 0.0064(16) 0.000 0.000
C1 0.0315(11) 0.0669(15) 0.0757(17) 0.017(3) 0.002(2) -0.0033(11)
C2 0.0453(16) 0.0628(18) 0.0528(18) 0.0013(15) 0.0132(14) -0.0059(15)
C3 0.0517(17) 0.0616(17) 0.0487(17) -0.0001(15) 0.0118(14) -0.0039(15)
C4 0.0344(11) 0.0719(15) 0.0634(15) -0.021(2) 0.007(2) -0.0003(11)
C5 0.0232(13) 0.092(2) 0.0624(19) -0.0052(19) 0.0026(14) -0.0032(16)
C6 0.0334(16) 0.076(2) 0.079(2) 0.005(2) -0.0049(17) 0.0001(17)
C7 0.066(2) 0.066(2) 0.056(2) -0.0104(17) -0.0024(16) 0.0005(18)
C8 0.0468(16) 0.0675(19) 0.0256(13) 0.0114(12) -0.0021(12) 0.0005(15)
C9 0.0520(18) 0.071(2) 0.0542(19) -0.0092(17) -0.0028(15) 0.0144(17)
C10 0.056(3) 0.057(3) 0.059(3) -0.013(2) 0.000 0.000
C11 0.055(3) 0.069(3) 0.036(2) -0.007(2) 0.000 0.000
C12 0.0328(15) 0.099(3) 0.0482(19) 0.0081(18) 0.0086(14) -0.0018(17)
C13 0.0457(18) 0.073(2) 0.057(2) 0.0266(17) 0.0043(15) 0.0040(16)
C14 0.067(2) 0.071(2) 0.062(2) 0.002(2) -0.002(2) 0.010(2)
C15 0.095(4) 0.058(3) 0.081(4) -0.004(3) 0.000 0.000
C16 0.048(2) 0.047(2) 0.030(2) 0.0011(17) 0.000 0.000
C17 0.083(4) 0.088(4) 0.081(4) -0.034(3) 0.000 0.000
C18 0.194(9) 0.088(4) 0.052(3) 0.030(3) 0.000 0.000
C19 0.0543(17) 0.090(2) 0.125(3) -0.027(3) 0.017(3) -0.0157(15)
C20 0.0777(17) 0.115(2) 0.128(2) -0.004(3) -0.001(2) -0.0164(15)
C21 0.0777(17) 0.115(2) 0.128(2) -0.004(3) -0.001(2) -0.0164(15)
C22 0.086(2) 0.091(2) 0.127(3) 0.019(4) 0.021(4) 0.0309(19)
C23 0.0543(17) 0.090(2) 0.125(3) -0.027(3) 0.017(3) -0.0157(15)
C24 0.0777(17) 0.115(2) 0.128(2) -0.004(3) -0.001(2) -0.0164(15)
C25 0.0777(17) 0.115(2) 0.128(2) -0.004(3) -0.001(2) -0.0164(15)
O1' 0.0305(17) 0.032(2) 0.155(3) -0.031(2) 0.0070(17) -0.0223(14)
O2' 0.0361(10) 0.0939(15) 0.109(3) 0.063(3) -0.023(2) -0.0100(10)
O3' 0.106(2) 0.167(3) 0.138(3) 0.072(3) 0.035(2) 0.063(2)
C19' 0.0543(17) 0.090(2) 0.125(3) -0.027(3) 0.017(3) -0.0157(15)
C20' 0.0777(17) 0.115(2) 0.128(2) -0.004(3) -0.001(2) -0.0164(15)
C21' 0.0777(17) 0.115(2) 0.128(2) -0.004(3) -0.001(2) -0.0164(15)
C23' 0.0543(17) 0.090(2) 0.125(3) -0.027(3) 0.017(3) -0.0157(15)
C24' 0.0777(17) 0.115(2) 0.128(2) -0.004(3) -0.001(2) -0.0164(15)
C25' 0.0777(17) 0.115(2) 0.128(2) -0.004(3) -0.001(2) -0.0164(15)

loop_
_atom_site_label
_atom_site_type_symbol
_atom_site_fract_x
_atom_site_fract_y
_atom_site_fract_z
_atom_site_U_iso_or_equiv
_atom_site_thermal_displace_type
_atom_site_occupancy
_atom_site_calc_flag
_atom_site_refinement_flags
_atom_site_disorder_assembly
_atom_site_disorder_group
P1 P 0.27572(3) 0.45297(10) 0.50005(16) 0.0769(3) Uani 1 d D A 1
O1 O 0.2781(2) 0.3485(7) 0.6070(4) 0.1371(15) Uani 0.6118(15) d PD A 1
O2 O 0.32233(13) 0.5792(5) 0.4772(4) 0.0797(12) Uani 0.6118(15) d PD A 1
O3 O 0.27512(13) 0.3318(4) 0.4062(4) 0.0724(12) Uani 0.6118(15) d PD A 1
O4 O 0.06884(7) 0.8689(3) 0.4989(3) 0.0677(5) Uani 1 d D A 1
O5 O 0.0000 0.9157(4) 0.7318(3) 0.0581(9) Uani 1 d SD B 1
O6 O 0.0000 0.9170(4) 0.2700(3) 0.0595(10) Uani 1 d SD C 1
C1 C 0.21250(10) 0.5754(3) 0.5001(3) 0.0581(7) Uani 1 d D A 1
C2 C 0.18790(12) 0.6248(4) 0.4022(2) 0.0536(9) Uani 1 d D A 1
H1 H 0.2048 0.5934 0.3371 0.070 Uiso 1 calc R A 1
C3 C 0.13943(13) 0.7184(4) 0.3997(2) 0.0540(9) Uani 1 d D A 1
C4 C 0.11662(10) 0.7713(3) 0.4999(3) 0.0566(7) Uani 1 d D A 1
C5 C 0.13811(11) 0.7166(5) 0.5978(3) 0.0592(10) Uani 1 d D A 1
C6 C 0.18654(12) 0.6178(5) 0.5979(3) 0.0627(11) Uani 1 d D A 1
H2 H 0.2016 0.5800 0.6632 0.081 Uiso 1 calc R A 1
C7 C 0.10694(15) 0.7536(4) 0.7019(3) 0.0627(11) Uani 1 d D A 1
H3 H 0.1001 0.8734 0.7078 0.081 Uiso 1 calc R A 1
H4 H 0.1296 0.7191 0.7635 0.081 Uiso 1 calc R A 1
C8 C 0.05082(12) 0.6594(4) 0.7032(2) 0.0466(8) Uani 1 d D A 1
C9 C 0.05089(14) 0.4872(4) 0.6859(3) 0.0592(10) Uani 1 d D A 1
H5 H 0.0848 0.4307 0.6765 0.077 Uiso 1 calc R A 1
C10 C 0.0000 0.3984(6) 0.6824(4) 0.0570(13) Uani 1 d SD . 1
H6 H 0.0000 0.2818 0.6778 0.074 Uiso 1 calc SR . 1
C11 C 0.0000 0.7418(6) 0.7169(3) 0.0535(13) Uani 1 d SD . 1
C12 C 0.10639(12) 0.7552(5) 0.2961(3) 0.0601(10) Uani 1 d D A 1
H7 H 0.0987 0.8746 0.2915 0.078 Uiso 1 calc R A 1
H8 H 0.1289 0.7240 0.2334 0.078 Uiso 1 calc R A 1
C13 C 0.05158(13) 0.6595(4) 0.2942(3) 0.0584(10) Uani 1 d D A 1
C14 C 0.04949(17) 0.4854(5) 0.3077(3) 0.0668(11) Uani 1 d D A 1
H9 H 0.0830 0.4251 0.3100 0.087 Uiso 1 calc R A 1
C15 C 0.0000 0.4021(7) 0.3173(5) 0.0779(19) Uani 1 d SD . 1
H10 H 0.0000 0.2871 0.3306 0.101 Uiso 1 calc SR . 1
C16 C 0.0000 0.7424(5) 0.2869(3) 0.0414(11) Uani 1 d SD . 1
C17 C 0.0000 0.9603(7) 0.8427(4) 0.084(2) Uani 1 d SD B 1
H11 H 0.0000 1.0804 0.8494 0.109 Uiso 1 calc SR B 1
H12 H 0.0330 0.9154 0.8771 0.109 Uiso 0.50 calc PR B 1
H13 H -0.0330 0.9154 0.8771 0.109 Uiso 0.50 calc PR B 1
C18 C 0.0000 0.9599(8) 0.1573(5) 0.112(3) Uani 1 d SD C 1
H14 H 0.0000 1.0799 0.1497 0.145 Uiso 1 calc SR C 1
H15 H -0.0330 0.9144 0.1233 0.145 Uiso 0.50 calc PR C 1
H16 H 0.0330 0.9144 0.1233 0.145 Uiso 0.50 calc PR C 1
C19 C 0.3787(2) 0.5785(7) 0.5291(6) 0.0899(13) Uani 0.6118(15) d PD A 1
H17 H 0.3722 0.5736 0.6077 0.117 Uiso 0.6118(15) calc PR A 1
C20 C 0.4086(3) 0.4140(7) 0.4981(11) 0.1068(10) Uani 0.6118(15) d PD A 1
H18 H 0.3856 0.3203 0.5191 0.139 Uiso 0.6118(15) calc PR A 1
H19 H 0.4442 0.4078 0.5347 0.139 Uiso 0.6118(15) calc PR A 1
H20 H 0.4146 0.4113 0.4210 0.139 Uiso 0.6118(15) calc PR A 1
C21 C 0.4096(2) 0.7308(7) 0.5089(10) 0.1068(10) Uani 0.6118(15) d PD A 1
H21 H 0.3883 0.8251 0.5349 0.139 Uiso 0.6118(15) calc PR A 1
H22 H 0.4159 0.7427 0.4323 0.139 Uiso 0.6118(15) calc PR A 1
H23 H 0.4452 0.7262 0.5460 0.139 Uiso 0.6118(15) calc PR A 1
C22 C 0.08000(17) 1.0447(4) 0.5019(7) 0.1014(13) Uani 1 d . A 1
H24 H 0.0451 1.1054 0.4988 0.132 Uiso 1 calc R A 1
H25 H 0.1030 1.0750 0.4408 0.132 Uiso 1 calc R A 1
H26 H 0.0994 1.0720 0.5679 0.132 Uiso 1 calc R A 1
C23 C 0.2326(3) 0.1899(8) 0.4139(6) 0.0899(13) Uani 0.6118(15) d PD A 1
H27 H 0.2040 0.2267 0.4663 0.117 Uiso 0.6118(15) calc PR A 1
C24 C 0.2595(3) 0.0416(8) 0.4616(6) 0.1068(10) Uani 0.6118(15) d PD A 1
H28 H 0.2759 0.0711 0.5302 0.139 Uiso 0.6118(15) calc PR A 1
H29 H 0.2883 0.0014 0.4136 0.139 Uiso 0.6118(15) calc PR A 1
H30 H 0.2318 -0.0447 0.4722 0.139 Uiso 0.6118(15) calc PR A 1
C25 C 0.2033(3) 0.1837(10) 0.3050(6) 0.1068(10) Uani 0.6118(15) d PD A 1
H31 H 0.1888 0.2929 0.2877 0.139 Uiso 0.6118(15) calc PR A 1
H32 H 0.1729 0.1043 0.3079 0.139 Uiso 0.6118(15) calc PR A 1
H33 H 0.2298 0.1499 0.2502 0.139 Uiso 0.6118(15) calc PR A 1
O1' O 0.2861(2) 0.3880(7) 0.3858(5) 0.0724(12) Uani 0.3887(17) d PD D 2
O2' O 0.3253(2) 0.5756(7) 0.5232(6) 0.0797(12) Uani 0.3887(17) d PD D 2
O3' O 0.2789(4) 0.3346(12) 0.5923(7) 0.1371(15) Uani 0.3887(17) d PD D 2
C19' C 0.3756(3) 0.5731(10) 0.4484(9) 0.0899(13) Uani 0.3887(17) d PD D 2
H17' H 0.3646 0.5309 0.3768 0.117 Uiso 0.3887(17) calc PR D 2
C20' C 0.4182(3) 0.4565(11) 0.4995(16) 0.1068(10) Uani 0.3887(17) d PD D 2
H18' H 0.4028 0.3451 0.5030 0.139 Uiso 0.3887(17) calc PR D 2
H19' H 0.4268 0.4947 0.5715 0.139 Uiso 0.3887(17) calc PR D 2
H20' H 0.4519 0.4555 0.4565 0.139 Uiso 0.3887(17) calc PR D 2
C21' C 0.3970(4) 0.7520(10) 0.4391(11) 0.1068(10) Uani 0.3887(17) d PD D 2
H21' H 0.3687 0.8205 0.4051 0.139 Uiso 0.3887(17) calc PR D 2
H22' H 0.4307 0.7537 0.3961 0.139 Uiso 0.3887(17) calc PR D 2
H23' H 0.4050 0.7952 0.5102 0.139 Uiso 0.3887(17) calc PR D 2
C23' C 0.2438(3) 0.1822(11) 0.5822(8) 0.0899(13) Uani 0.3887(17) d PD D 2
H27' H 0.2159 0.1948 0.5241 0.117 Uiso 0.3887(17) calc PR D 2
C24' C 0.2871(4) 0.0501(11) 0.5534(10) 0.1068(10) Uani 0.3887(17) d PD D 2
H28' H 0.3036 0.0763 0.4842 0.139 Uiso 0.3887(17) calc PR D 2
H29' H 0.2692 -0.0579 0.5498 0.139 Uiso 0.3887(17) calc PR D 2
H30' H 0.3160 0.0480 0.6079 0.139 Uiso 0.3887(17) calc PR D 2
C25' C 0.2153(4) 0.1482(15) 0.6903(8) 0.1068(10) Uani 0.3887(17) d PD D 2
H31' H 0.1906 0.2397 0.7077 0.139 Uiso 0.3887(17) calc PR D 2
H32' H 0.2434 0.1374 0.7460 0.139 Uiso 0.3887(17) calc PR D 2
H33' H 0.1940 0.0461 0.6856 0.139 Uiso 0.3887(17) calc PR D 2

loop_
_geom_bond_atom_site_label_1
_geom_bond_atom_site_label_2
_geom_bond_distance
_geom_bond_site_symmetry_2
_geom_bond_publ_flag
P1 O3 1.505(4) . ?
P1 O2 1.521(3) . ?
P1 O1 1.558(5) . ?
P1 C1 1.789(3) . ?
O2 C19 1.483(6) . ?
O3 C23 1.519(6) . ?
O4 C4 1.375(3) . ?
O4 C22 1.425(4) . ?
O5 C11 1.397(5) . ?
O5 C17 1.411(6) . ?
O6 C16 1.406(5) . ?
O6 C18 1.429(6) . ?
C1 C6 1.394(5) . ?
C1 C2 1.396(5) . ?
C2 C3 1.371(4) . ?
C3 C4 1.412(4) . ?
C3 C12 1.526(4) . ?
C4 C5 1.380(5) . ?
C5 C6 1.393(4) . ?
C5 C7 1.509(4) . ?
C7 C8 1.529(4) . ?
C8 C11 1.383(4) . ?
C8 C9 1.387(4) . ?
C9 C10 1.400(4) . ?
C10 C9 1.400(4) 4 ?
C11 C8 1.383(4) 4 ?
C12 C13 1.508(4) . ?
C13 C16 1.394(4) . ?
C13 C14 1.396(5) . ?
C14 C15 1.354(5) . ?
C15 C14 1.354(4) 4 ?
C16 C13 1.394(4) 4 ?
C19 C21 1.439(7) . ?
C19 C20 1.537(8) . ?
C23 C24 1.465(8) . ?
C23 C25 1.510(9) . ?
O2' C19' 1.508(10) . ?
O3' C23' 1.477(13) . ?
C19' C20' 1.509(11) . ?
C19' C21' 1.516(10) . ?
C23' C24' 1.513(10) . ?
C23' C25' 1.517(11) . ?
